data_2239879
loop_
_publ_author_name
'Dziuk, B\/la\.zej'
'Zarychta, Bartosz'
'Ejsmont, Krzysztof'

_publ_section_title
;
 Crystal structure of allylammonium hydrogen succinate at 100K
;
_journal_coeditor_code BG2532
_journal_issue 9
_journal_name_full 'Acta Crystallographica Section E'
_journal_page_first o917
_journal_page_last o918
_journal_paper_doi 10.1107/S1600536814015633
_journal_volume 70
_journal_year 2014
_chemical_formula_iupac 'C3 H8 N +, C4 H5 O4 -'
_chemical_formula_moiety 'C3 H8 N +, C4 H5 O4 -'
_chemical_formula_sum 'C7 H13 N O4'
_chemical_formula_weight 175.19
_chemical_name_common 'Allylammonium hydrogen succinate'
_space_group_IT_number 2
_symmetry_cell_setting triclinic
_symmetry_space_group_name_Hall '-P 1'
_symmetry_space_group_name_H-M 'P -1'
_atom_sites_solution_hydrogens geom
_atom_sites_solution_primary direct
_atom_sites_solution_secondary difmap
_audit_creation_method SHELXL-97
_cell_angle_alpha 88.838(3)
_cell_angle_beta 87.482(3)
_cell_angle_gamma 82.843(3)
_cell_formula_units_Z 4
_cell_length_a 8.5649(3)
_cell_length_b 9.4364(3)
_cell_length_c 10.8051(4)
_cell_measurement_reflns_used 5943
_cell_measurement_temperature 100.00(10)
_cell_measurement_theta_max 26.00
_cell_measurement_theta_min 2.86
_cell_volume 865.55(5)
_computing_cell_refinement 'CrysAlisRED (Oxford Diffraction, 2008)'
_computing_data_collection 'CrysAlisCCD (Oxford Diffraction, 2008)'
_computing_data_reduction 'CrysAlisRED (Oxford Diffraction, 2008)'
_computing_molecular_graphics 'SHELXTL (Sheldrick, 2008)'
_computing_publication_material 'SHELXL-97 (Sheldrick, 2008)'
_computing_structure_refinement 'SHELXL-97 (Sheldrick, 2008)'
_computing_structure_solution 'SHELXS97 (Sheldrick, 2008)'
_diffrn_ambient_temperature 100.00(10)
_diffrn_measured_fraction_theta_full 0.991
_diffrn_measured_fraction_theta_max 0.991
_diffrn_measurement_device_type 'Oxford Diffraction Xcalibur'
_diffrn_measurement_method \w--scan
_diffrn_radiation_monochromator graphite
_diffrn_radiation_source 'fine-focus sealed tube'
_diffrn_radiation_type MoK\a
_diffrn_radiation_wavelength 0.71073
_diffrn_reflns_av_R_equivalents 0.0138
_diffrn_reflns_av_sigmaI/netI 0.0321
_diffrn_reflns_limit_h_max 10
_diffrn_reflns_limit_h_min -10
_diffrn_reflns_limit_k_max 11
_diffrn_reflns_limit_k_min -11
_diffrn_reflns_limit_l_max 12
_diffrn_reflns_limit_l_min -8
_diffrn_reflns_number 5454
_diffrn_reflns_theta_full 25.00
_diffrn_reflns_theta_max 25.00
_diffrn_reflns_theta_min 2.86
_diffrn_standards_decay_% 0
_diffrn_standards_interval_count 0
_diffrn_standards_interval_time 0
_diffrn_standards_number 0
_exptl_absorpt_coefficient_mu 0.110
_exptl_absorpt_correction_type none
_exptl_crystal_colour colourless
_exptl_crystal_density_diffrn 1.344
_exptl_crystal_density_method 'not measured'
_exptl_crystal_description prism
_exptl_crystal_F_000 376
_exptl_crystal_size_max 0.30
_exptl_crystal_size_mid 0.20
_exptl_crystal_size_min 0.15
_refine_diff_density_max 0.565
_refine_diff_density_min -0.504
_refine_ls_extinction_method none
_refine_ls_goodness_of_fit_ref 1.097
_refine_ls_hydrogen_treatment mixed
_refine_ls_matrix_type full
_refine_ls_number_parameters 249
_refine_ls_number_reflns 3013
_refine_ls_number_restraints 0
_refine_ls_restrained_S_all 1.097
_refine_ls_R_factor_all 0.0482
_refine_ls_R_factor_gt 0.0359
_refine_ls_shift/su_max 0.000
_refine_ls_shift/su_mean 0.000
_refine_ls_structure_factor_coef Fsqd
_refine_ls_weighting_details 'calc w=1/[\s^2^(Fo^2^)+(0.0483P)^2^+0.1223P] where P=(Fo^2^+2Fc^2^)/3'
_refine_ls_weighting_scheme calc
_refine_ls_wR_factor_gt 0.0896
_refine_ls_wR_factor_ref 0.0928
_reflns_number_gt 2373
_reflns_number_total 3013
_reflns_threshold_expression I>2\sI)
_cod_data_source_file bg2532sup1.cif
_cod_data_source_block I
_cod_original_formula_sum 'C7 H13 N1 O4'
_cod_database_code 2239879
_cod_database_fobs_code 2239879

loop_
_symmetry_equiv_pos_as_xyz
'x, y, z'
'-x, -y, -z'

loop_
_atom_site_type_symbol
_atom_site_label
_atom_site_fract_x
_atom_site_fract_y
_atom_site_fract_z
_atom_site_U_iso_or_equiv
_atom_site_adp_type
_atom_site_calc_flag
_atom_site_refinement_flags
_atom_site_occupancy
_atom_site_symmetry_multiplicity
N N11 0.22162(17) 0.36564(17) 0.68154(14) 0.0143(3) Uani d . 1 1
H H11A 0.240(2) 0.444(2) 0.7297(18) 0.022(5) Uiso d . 1 1
H H11B 0.263(2) 0.387(2) 0.601(2) 0.026(5) Uiso d . 1 1
H H11C 0.275(3) 0.284(2) 0.711(2) 0.035(6) Uiso d . 1 1
C C12 0.0522(2) 0.34987(19) 0.67065(15) 0.0171(4) Uani d . 1 1
H H12A 0.0440 0.2616 0.6284 0.021 Uiso calc R 1 1
H H12B 0.0041 0.4279 0.6199 0.021 Uiso calc R 1 1
C C13 -0.0375(2) 0.34861(19) 0.79193(16) 0.0195(4) Uani d . 1 1
H H13 -0.1441 0.3396 0.7890 0.023 Uiso calc R 1 1
C C14 0.0178(2) 0.35885(19) 0.90250(16) 0.0213(4) Uani d . 1 1
H H14A 0.1236 0.3681 0.9107 0.026 Uiso calc R 1 1
H H14B -0.0491 0.3569 0.9726 0.026 Uiso calc R 1 1
N N21 0.72616(18) 0.81019(17) 0.70187(15) 0.0163(3) Uani d . 1 1
H H21A 0.670(3) 0.729(3) 0.699(2) 0.053(7) Uiso d . 1 1
H H21B 0.675(2) 0.880(2) 0.7549(18) 0.023(5) Uiso d . 1 1
H H21C 0.734(3) 0.847(2) 0.623(2) 0.037(6) Uiso d . 1 1
C C22 0.8872(2) 0.7596(2) 0.74249(19) 0.0266(5) Uani d . 1 1
H H22A 0.9356 0.6839 0.6888 0.032 Uiso calc R 1 1
H H22B 0.8813 0.7213 0.8263 0.032 Uiso calc R 1 1
C C23 0.9854(3) 0.8799(3) 0.7381(3) 0.0480(7) Uani d . 1 1
H H23 1.0230 0.9037 0.6593 0.058 Uiso calc R 1 1
C C24 1.0244(3) 0.9520(3) 0.8213(3) 0.0649(9) Uani d . 1 1
H H24A 0.9915 0.9347 0.9028 0.078 Uiso calc R 1 1
H H24B 1.0869 1.0241 0.8033 0.078 Uiso calc R 1 1
O O31 0.56273(14) 0.40484(12) 0.67627(10) 0.0164(3) Uani d . 1 1
O O32 0.70239(14) 0.54666(12) 0.56148(10) 0.0167(3) Uani d . 1 1
C C33 0.64907(19) 0.43020(17) 0.58151(15) 0.0129(4) Uani d . 1 1
C C34 0.6844(2) 0.31171(17) 0.48796(15) 0.0156(4) Uani d . 1 1
H H34A 0.6139 0.3315 0.4202 0.019 Uiso calc R 1 1
H H34B 0.7911 0.3127 0.4543 0.019 Uiso calc R 1 1
C C35 0.6679(2) 0.16362(18) 0.53950(16) 0.0195(4) Uani d . 1 1
H H35A 0.7512 0.1369 0.5966 0.023 Uiso calc R 1 1
H H35B 0.5683 0.1670 0.5864 0.023 Uiso calc R 1 1
C C36 0.6745(2) 0.04877(18) 0.44309(15) 0.0142(4) Uani d . 1 1
O O37 0.60445(14) 0.08573(12) 0.34227(10) 0.0178(3) Uani d . 1 1
H H37 0.614(3) -0.012(3) 0.275(2) 0.060(7) Uiso d . 1 1
O O38 0.73921(15) -0.07378(12) 0.46355(11) 0.0199(3) Uani d . 1 1
O O41 0.62286(14) 0.88262(12) 1.20228(10) 0.0168(3) Uani d . 1 1
O O42 0.39008(14) 0.97603(12) 1.13231(10) 0.0177(3) Uani d . 1 1
C C43 0.5051(2) 0.88300(18) 1.13021(14) 0.0135(4) Uani d . 1 1
C C44 0.5199(2) 0.76104(17) 1.04077(15) 0.0153(4) Uani d . 1 1
H H44A 0.5367 0.6717 1.0871 0.018 Uiso calc R 1 1
H H44B 0.6118 0.7668 0.9860 0.018 Uiso calc R 1 1
C C45 0.3767(2) 0.75980(18) 0.96308(15) 0.0159(4) Uani d . 1 1
H H45A 0.2854 0.7521 1.0181 0.019 Uiso calc R 1 1
H H45B 0.3586 0.8503 0.9186 0.019 Uiso calc R 1 1
C C46 0.3904(2) 0.64079(18) 0.87107(15) 0.0145(4) Uani d . 1 1
O O47 0.53341(14) 0.60086(13) 0.82691(11) 0.0182(3) Uani d . 1 1
H H47 0.543(3) 0.518(3) 0.758(3) 0.084(10) Uiso d . 1 1
O O48 0.27396(14) 0.58861(13) 0.83964(11) 0.0193(3) Uani d . 1 1

loop_
_atom_site_aniso_label
_atom_site_aniso_U_11
_atom_site_aniso_U_22
_atom_site_aniso_U_33
_atom_site_aniso_U_12
_atom_site_aniso_U_13
_atom_site_aniso_U_23
N11 0.0163(8) 0.0133(8) 0.0138(8) -0.0028(6) -0.0011(6) -0.0018(6)
C12 0.0158(9) 0.0179(9) 0.0181(9) -0.0025(7) -0.0045(7) -0.0022(7)
C13 0.0149(9) 0.0204(10) 0.0235(10) -0.0042(7) 0.0008(8) -0.0010(8)
C14 0.0201(10) 0.0238(10) 0.0211(10) -0.0081(8) 0.0034(8) 0.0000(8)
N21 0.0194(8) 0.0115(8) 0.0177(8) -0.0008(7) -0.0016(7) -0.0008(7)
C22 0.0207(10) 0.0257(11) 0.0321(11) 0.0027(8) -0.0028(8) 0.0018(9)
C23 0.0229(12) 0.0636(17) 0.0608(16) -0.0184(12) 0.0116(11) -0.0269(14)
C24 0.0543(18) 0.0384(16) 0.104(2) -0.0198(13) 0.0227(17) -0.0188(16)
O31 0.0208(7) 0.0143(6) 0.0147(6) -0.0052(5) 0.0034(5) -0.0038(5)
O32 0.0240(7) 0.0115(6) 0.0155(6) -0.0061(5) -0.0002(5) -0.0009(5)
C33 0.0129(8) 0.0136(9) 0.0125(8) -0.0008(7) -0.0043(7) -0.0006(7)
C34 0.0190(9) 0.0133(9) 0.0146(9) -0.0026(7) 0.0022(7) -0.0022(7)
C35 0.0311(11) 0.0140(9) 0.0136(9) -0.0027(8) -0.0036(8) -0.0015(7)
C36 0.0150(9) 0.0144(9) 0.0137(9) -0.0042(7) 0.0015(7) -0.0004(7)
O37 0.0251(7) 0.0123(6) 0.0161(6) 0.0000(5) -0.0060(5) -0.0037(5)
O38 0.0294(7) 0.0124(6) 0.0169(6) 0.0024(5) -0.0022(5) -0.0007(5)
O41 0.0213(7) 0.0137(6) 0.0158(6) -0.0016(5) -0.0057(5) -0.0031(5)
O42 0.0197(7) 0.0157(6) 0.0174(6) 0.0010(5) -0.0019(5) -0.0045(5)
C43 0.0186(9) 0.0118(8) 0.0109(8) -0.0061(7) 0.0017(7) 0.0009(7)
C44 0.0215(9) 0.0108(8) 0.0136(8) -0.0021(7) -0.0013(7) -0.0007(7)
C45 0.0177(9) 0.0162(9) 0.0147(9) -0.0053(7) 0.0015(7) -0.0037(7)
C46 0.0199(9) 0.0123(9) 0.0118(8) -0.0041(7) -0.0002(7) 0.0020(7)
O47 0.0195(7) 0.0168(7) 0.0188(6) -0.0047(5) 0.0026(5) -0.0060(5)
O48 0.0207(7) 0.0194(7) 0.0196(6) -0.0087(5) -0.0007(5) -0.0051(5)

loop_
_atom_type_symbol
_atom_type_description
_atom_type_scat_dispersion_real
_atom_type_scat_dispersion_imag
_atom_type_scat_source
C C 0.0033 0.0016 'International Tables Vol C Tables 4.2.6.8 and 6.1.1.4'
H H 0.0000 0.0000 'International Tables Vol C Tables 4.2.6.8 and 6.1.1.4'
N N 0.0061 0.0033 'International Tables Vol C Tables 4.2.6.8 and 6.1.1.4'
O O 0.0106 0.0060 'International Tables Vol C Tables 4.2.6.8 and 6.1.1.4'

loop_
_geom_angle_atom_site_label_1
_geom_angle_atom_site_label_2
_geom_angle_atom_site_label_3
_geom_angle
C12 N11 H11A 113.9(12)
C12 N11 H11B 107.5(12)
H11A N11 H11B 104.3(16)
C12 N11 H11C 110.7(14)
H11A N11 H11C 110.4(17)
H11B N11 H11C 109.9(18)
N11 C12 C13 113.82(14)
N11 C12 H12A 108.8
C13 C12 H12A 108.8
N11 C12 H12B 108.8
C13 C12 H12B 108.8
H12A C12 H12B 107.7
C14 C13 C12 127.08(17)
C14 C13 H13 116.5
C12 C13 H13 116.5
C13 C14 H14A 120.0
C13 C14 H14B 120.0
H14A C14 H14B 120.0
C22 N21 H21A 108.0(14)
C22 N21 H21B 111.4(12)
H21A N21 H21B 111.1(19)
C22 N21 H21C 108.6(14)
H21A N21 H21C 108(2)
H21B N21 H21C 110.0(18)
N21 C22 C23 110.26(17)
N21 C22 H22A 109.6
C23 C22 H22A 109.6
N21 C22 H22B 109.6
C23 C22 H22B 109.6
H22A C22 H22B 108.1
C24 C23 C22 130.4(3)
C24 C23 H23 114.8
C22 C23 H23 114.8
C23 C24 H24A 120.0
C23 C24 H24B 120.0
H24A C24 H24B 120.0
C33 O31 H47 112.0(12)
O32 C33 O31 123.73(15)
O32 C33 C34 119.48(14)
O31 C33 C34 116.77(14)
C35 C34 C33 114.54(14)
C35 C34 H34A 108.6
C33 C34 H34A 108.6
C35 C34 H34B 108.6
C33 C34 H34B 108.6
H34A C34 H34B 107.6
C36 C35 C34 114.80(14)
C36 C35 H35A 108.6
C34 C35 H35A 108.6
C36 C35 H35B 108.6
C34 C35 H35B 108.6
H35A C35 H35B 107.5
O38 C36 O37 123.12(15)
O38 C36 C35 121.04(15)
O37 C36 C35 115.80(15)
C36 O37 H37 110.1(12)
O42 C43 O41 123.53(15)
O42 C43 C44 121.67(15)
O41 C43 C44 114.79(14)
C43 C44 C45 113.51(14)
C43 C44 H44A 108.9
C45 C44 H44A 108.9
C43 C44 H44B 108.9
C45 C44 H44B 108.9
H44A C44 H44B 107.7
C46 C45 C44 114.39(14)
C46 C45 H45A 108.7
C44 C45 H45A 108.7
C46 C45 H45B 108.7
C44 C45 H45B 108.7
H45A C45 H45B 107.6
O48 C46 O47 123.71(15)
O48 C46 C45 121.43(15)
O47 C46 C45 114.85(15)
C46 O47 H47 115.2(16)

loop_
_geom_bond_atom_site_label_1
_geom_bond_atom_site_label_2
_geom_bond_distance
N11 C12 1.487(2)
N11 H11A 0.94(2)
N11 H11B 0.95(2)
N11 H11C 0.90(2)
C12 C13 1.490(2)
C12 H12A 0.9700
C12 H12B 0.9700
C13 C14 1.314(2)
C13 H13 0.9300
C14 H14A 0.9300
C14 H14B 0.9300
N21 C22 1.484(2)
N21 H21A 0.95(3)
N21 H21B 0.93(2)
N21 H21C 0.92(2)
C22 C23 1.494(3)
C22 H22A 0.9700
C22 H22B 0.9700
C23 C24 1.220(4)
C23 H23 0.9300
C24 H24A 0.9300
C24 H24B 0.9300
O31 C33 1.273(2)
O31 H47 1.39(3)
O32 C33 1.253(2)
C33 C34 1.516(2)
C34 C35 1.515(2)
C34 H34A 0.9700
C34 H34B 0.9700
C35 C36 1.513(2)
C35 H35A 0.9700
C35 H35B 0.9700
C36 O38 1.239(2)
C36 O37 1.288(2)
O37 H37 1.18(3)
O41 C43 1.301(2)
O42 C43 1.235(2)
C43 C44 1.508(2)
C44 C45 1.518(2)
C44 H44A 0.9700
C44 H44B 0.9700
C45 C46 1.505(2)
C45 H45A 0.9700
C45 H45B 0.9700
C46 O48 1.230(2)
C46 O47 1.308(2)
O47 H47 1.08(3)

loop_
_geom_hbond_atom_site_label_D
_geom_hbond_atom_site_label_H
_geom_hbond_atom_site_label_A
_geom_hbond_site_symmetry_A
_geom_hbond_distance_DH
_geom_hbond_distance_HA
_geom_hbond_distance_DA
_geom_hbond_angle_DHA
N11 H11A O48 . 0.94(2) 1.89(2) 2.8275(19) 174.4(17)
N11 H11B O32 2_666 0.95(2) 1.88(2) 2.8107(19) 166.9(18)
N11 H11C O41 2_667 0.90(2) 1.95(2) 2.844(2) 172(2)
N21 H21A O32 . 0.95(3) 2.28(3) 2.972(2) 128.5(19)
N21 H21A O47 . 0.95(3) 2.21(3) 2.994(2) 138.7(19)
N21 H21B O42 2_677 0.93(2) 1.86(2) 2.786(2) 169.2(17)
N21 H21C O38 1_565 0.92(2) 1.86(2) 2.7809(19) 177(2)
O37 H37 O41 1_544 1.18(3) 1.28(3) 2.4510(15) 180(3)
O47 H47 O31 . 1.08(3) 1.39(3) 2.4707(15) 176(3)
